data_2230370
loop_
_publ_author_name
'Laars, Marju'
'Ausmees, Kerti'
'Kudrjashova, Marina'
'Kanger, T\~onis'
'Werner, Franz'

_publ_section_title
;
 <i>rac</i>-2,2'-Bipiperidine-1,1'-diium dibromide
;
_journal_coeditor_code IS2700
_journal_issue 6
_journal_name_full 'Acta Crystallographica Section E'
_journal_page_first o1324
_journal_paper_doi 10.1107/S1600536811016084
_journal_volume 67
_journal_year 2011
_chemical_formula_iupac 'C10 H22 N2 2+, 2Br -'
_chemical_formula_moiety 'C10 H22 N2 2+, 2(Br -)'
_chemical_formula_sum 'C10 H22 Br2 N2'
_chemical_formula_weight 330.12
_chemical_name_common M101
_chemical_name_systematic
;
<i>rac</i>-2,2'-Bipiperidine-1,1'-diium dibromide
;
_space_group_IT_number 15
_symmetry_cell_setting monoclinic
_symmetry_space_group_name_Hall '-C 2yc'
_symmetry_space_group_name_H-M 'C 1 2/c 1'
_atom_sites_solution_hydrogens geom
_atom_sites_solution_primary direct
_atom_sites_solution_secondary difmap
_cell_angle_alpha 90.00
_cell_angle_beta 107.687(5)
_cell_angle_gamma 90.00
_cell_formula_units_Z 4
_cell_length_a 11.789(2)
_cell_length_b 10.6403(18)
_cell_length_c 11.6632(17)
_cell_measurement_reflns_used 1621
_cell_measurement_temperature 300(2)
_cell_measurement_theta_max 24.8482
_cell_measurement_theta_min 2.6368
_cell_volume 1393.9(4)
_computing_cell_refinement 'SAINT (Bruker, 2009)'
_computing_data_collection '<i>GIS</i> (Bruker, 2010)'
_computing_data_reduction 'SAINT (Bruker, 2009)'
_computing_molecular_graphics '<i>Mercury</i> (Macrae <i>et al.</i>, 2006)'
_computing_publication_material 'SHELXL97 (Sheldrick, 2008)'
_computing_structure_refinement 'SHELXL97 (Sheldrick, 2008)'
_computing_structure_solution 'SHELXS97 (Sheldrick, 2008)'
_diffrn_ambient_temperature 300(2)
_diffrn_measured_fraction_theta_full 0.989
_diffrn_measured_fraction_theta_max 0.989
_diffrn_measurement_device_type 'Bruker SMART X2S'
_diffrn_measurement_method \w
_diffrn_radiation_monochromator 'doubly curved silicon crystal'
_diffrn_radiation_source 'XOS X-beam microfocus source'
_diffrn_radiation_type MoK\a
_diffrn_radiation_wavelength 0.71073
_diffrn_reflns_av_R_equivalents 0.0679
_diffrn_reflns_av_sigmaI/netI 0.0784
_diffrn_reflns_limit_h_max 14
_diffrn_reflns_limit_h_min -13
_diffrn_reflns_limit_k_max 12
_diffrn_reflns_limit_k_min -12
_diffrn_reflns_limit_l_max 13
_diffrn_reflns_limit_l_min -13
_diffrn_reflns_number 4225
_diffrn_reflns_theta_full 25.04
_diffrn_reflns_theta_max 25.04
_diffrn_reflns_theta_min 2.64
_exptl_absorpt_coefficient_mu 5.787
_exptl_absorpt_correction_T_max 0.3907
_exptl_absorpt_correction_T_min 0.1513
_exptl_absorpt_correction_type multi-scan
_exptl_absorpt_process_details '(SADABS; Sheldrick, 1996)'
_exptl_crystal_colour colourless
_exptl_crystal_density_diffrn 1.573
_exptl_crystal_density_method 'not measured'
_exptl_crystal_description prism
_exptl_crystal_F_000 664
_exptl_crystal_size_max 0.40
_exptl_crystal_size_mid 0.30
_exptl_crystal_size_min 0.20
_refine_diff_density_max 0.467
_refine_diff_density_min -0.939
_refine_ls_extinction_method none
_refine_ls_goodness_of_fit_ref 1.075
_refine_ls_hydrogen_treatment mixed
_refine_ls_matrix_type full
_refine_ls_number_parameters 70
_refine_ls_number_reflns 1224
_refine_ls_number_restraints 0
_refine_ls_restrained_S_all 1.075
_refine_ls_R_factor_all 0.0483
_refine_ls_R_factor_gt 0.0379
_refine_ls_shift/su_max 0.000
_refine_ls_shift/su_mean 0.000
_refine_ls_structure_factor_coef Fsqd
_refine_ls_weighting_details 'calc w=1/[\s^2^(Fo^2^)+(0.0000P)^2^+0.0285P] where P=(Fo^2^+2Fc^2^)/3'
_refine_ls_weighting_scheme calc
_refine_ls_wR_factor_gt 0.0883
_refine_ls_wR_factor_ref 0.0933
_reflns_number_gt 1012
_reflns_number_total 1225
_reflns_threshold_expression I>2sigma(I)
_cod_data_source_file is2700.cif
_cod_data_source_block I
_cod_original_sg_symbol_H-M 'C 2/c'
_cod_database_code 2230370
_cod_database_fobs_code 2230370

loop_
_symmetry_equiv_pos_as_xyz
'x, y, z'
'-x, y, -z+1/2'
'x+1/2, y+1/2, z'
'-x+1/2, y+1/2, -z+1/2'
'-x, -y, -z'
'x, -y, z-1/2'
'-x+1/2, -y+1/2, -z'
'x+1/2, -y+1/2, z-1/2'

loop_
_atom_site_type_symbol
_atom_site_label
_atom_site_fract_x
_atom_site_fract_y
_atom_site_fract_z
_atom_site_U_iso_or_equiv
_atom_site_adp_type
_atom_site_calc_flag
_atom_site_refinement_flags
_atom_site_occupancy
_atom_site_symmetry_multiplicity
_atom_site_disorder_assembly
_atom_site_disorder_group
Br Br1 0.19514(3) 0.07309(4) 0.77393(4) 0.0429(2) Uani d . 1 1 . .
N N1 0.1066(3) 0.1990(3) 0.1590(3) 0.0319(7) Uani d . 1 1 . .
H H1NA 0.156(3) 0.271(4) 0.183(3) 0.038 Uiso d . 1 1 . .
H H1NB 0.146(3) 0.132(4) 0.202(4) 0.038 Uiso d . 1 1 . .
C C1 -0.0106(3) 0.2219(3) 0.1814(3) 0.0287(8) Uani d . 1 1 . .
H H1 -0.0630 0.1510 0.1473 0.034 Uiso calc R 1 1 . .
C C2 -0.0661(3) 0.3394(4) 0.1136(3) 0.0385(9) Uani d . 1 1 . .
H H2A -0.1423 0.3553 0.1265 0.046 Uiso calc R 1 1 . .
H H2B -0.0148 0.4111 0.1438 0.046 Uiso calc R 1 1 . .
C C3 -0.0836(4) 0.3232(5) -0.0213(4) 0.0524(11) Uani d . 1 1 . .
H H3A -0.1393 0.2553 -0.0526 0.063 Uiso calc R 1 1 . .
H H3B -0.1169 0.3997 -0.0635 0.063 Uiso calc R 1 1 . .
C C4 0.0349(4) 0.2940(4) -0.0433(3) 0.0489(11) Uani d . 1 1 . .
H H4A 0.0213 0.2782 -0.1284 0.059 Uiso calc R 1 1 . .
H H4B 0.0872 0.3662 -0.0208 0.059 Uiso calc R 1 1 . .
C C5 0.0944(4) 0.1811(4) 0.0280(4) 0.0442(10) Uani d . 1 1 . .
H H5A 0.0474 0.1064 -0.0017 0.053 Uiso calc R 1 1 . .
H H5B 0.1725 0.1694 0.0182 0.053 Uiso calc R 1 1 . .

loop_
_atom_site_aniso_label
_atom_site_aniso_U_11
_atom_site_aniso_U_22
_atom_site_aniso_U_33
_atom_site_aniso_U_12
_atom_site_aniso_U_13
_atom_site_aniso_U_23
Br1 0.0502(3) 0.0283(3) 0.0495(4) -0.01100(16) 0.0142(3) -0.00332(18)
N1 0.0415(17) 0.0201(16) 0.0361(19) 0.0024(14) 0.0146(16) 0.0033(15)
C1 0.0344(18) 0.0208(18) 0.031(2) -0.0017(15) 0.0101(16) -0.0031(17)
C2 0.042(2) 0.034(2) 0.037(2) 0.0072(18) 0.0088(19) 0.0033(19)
C3 0.069(3) 0.053(3) 0.029(2) 0.006(2) 0.005(2) 0.004(2)
C4 0.075(3) 0.044(3) 0.031(2) -0.004(2) 0.020(2) 0.000(2)
C5 0.068(3) 0.033(2) 0.040(2) -0.006(2) 0.030(2) -0.012(2)

loop_
_atom_type_symbol
_atom_type_description
_atom_type_scat_dispersion_real
_atom_type_scat_dispersion_imag
_atom_type_scat_source
C C 0.0033 0.0016 'International Tables Vol C Tables 4.2.6.8 and 6.1.1.4'
H H 0.0000 0.0000 'International Tables Vol C Tables 4.2.6.8 and 6.1.1.4'
N N 0.0061 0.0033 'International Tables Vol C Tables 4.2.6.8 and 6.1.1.4'
Br Br -0.2901 2.4595 'International Tables Vol C Tables 4.2.6.8 and 6.1.1.4'

loop_
_geom_angle_atom_site_label_1
_geom_angle_atom_site_label_2
_geom_angle_atom_site_label_3
_geom_angle_site_symmetry_1
_geom_angle_site_symmetry_3
_geom_angle
_geom_angle_publ_flag
C1 N1 C5 . . 112.9(3) ?
C1 N1 H1NB . . 112(2) ?
C5 N1 H1NB . . 110(2) ?
C1 N1 H1NA . . 109(2) ?
C5 N1 H1NA . . 106(2) ?
H1NB N1 H1NA . . 107(3) ?
N1 C1 C2 . . 108.5(3) ?
N1 C1 C1 . 2 108.3(3) ?
C2 C1 C1 . 2 116.7(2) ?
N1 C1 H1 . . 107.7 ?
C2 C1 H1 . . 107.7 ?
C1 C1 H1 2 . 107.7 ?
C1 C2 C3 . . 110.2(3) ?
C1 C2 H2B . . 109.6 ?
C3 C2 H2B . . 109.6 ?
C1 C2 H2A . . 109.6 ?
C3 C2 H2A . . 109.6 ?
H2B C2 H2A . . 108.1 ?
C4 C3 C2 . . 110.5(3) ?
C4 C3 H3A . . 109.5 ?
C2 C3 H3A . . 109.5 ?
C4 C3 H3B . . 109.5 ?
C2 C3 H3B . . 109.5 ?
H3A C3 H3B . . 108.1 ?
C5 C4 C3 . . 111.4(3) ?
C5 C4 H4A . . 109.3 ?
C3 C4 H4A . . 109.3 ?
C5 C4 H4B . . 109.3 ?
C3 C4 H4B . . 109.3 ?
H4A C4 H4B . . 108.0 ?
N1 C5 C4 . . 110.2(3) ?
N1 C5 H5A . . 109.6 ?
C4 C5 H5A . . 109.6 ?
N1 C5 H5B . . 109.6 ?
C4 C5 H5B . . 109.6 ?
H5A C5 H5B . . 108.1 ?

loop_
_geom_bond_atom_site_label_1
_geom_bond_atom_site_label_2
_geom_bond_site_symmetry_2
_geom_bond_distance
_geom_bond_publ_flag
N1 C1 . 1.501(4) ?
N1 C5 . 1.503(5) ?
N1 H1NB . 0.92(4) ?
N1 H1NA . 0.95(4) ?
C1 C2 . 1.517(5) ?
C1 C1 2 1.542(6) ?
C1 H1 . 0.9800 ?
C2 C3 . 1.533(5) ?
C2 H2B . 0.9700 ?
C2 H2A . 0.9700 ?
C3 C4 . 1.528(5) ?
C3 H3A . 0.9700 ?
C3 H3B . 0.9700 ?
C4 C5 . 1.508(6) ?
C4 H4A . 0.9700 ?
C4 H4B . 0.9700 ?
C5 H5A . 0.9700 ?
C5 H5B . 0.9700 ?

loop_
_geom_hbond_atom_site_label_D
_geom_hbond_atom_site_label_H
_geom_hbond_atom_site_label_A
_geom_hbond_site_symmetry_A
_geom_hbond_distance_DH
_geom_hbond_distance_HA
_geom_hbond_distance_DA
_geom_hbond_angle_DHA
N1 H1NA Br1 7_556 0.95(4) 2.36(4) 3.293(3) 168(3)
N1 H1NB Br1 6 0.92(4) 2.34(4) 3.228(3) 162(3)
